data_7041088
loop_
_publ_author_name
'Gong, Teng'
'Lou, Xiaobing'
'Fang, Jia-Jia'
'Gao, En-Qing'
'Hu, Bingwen'

_publ_section_title
;
 A novel coordination polymer based on Co(ii) hexanuclear clusters with
 azide and carboxylate bridges: structure, magnetism and its application
 as a Li-ion battery anode.
;
_journal_issue 47
_journal_name_full 'Dalton transactions (Cambridge, England : 2003)'
_journal_page_first 19109
_journal_page_last 19116
_journal_paper_doi 10.1039/c6dt03637f
_journal_volume 45
_journal_year 2016
_chemical_formula_sum 'C52 H64 Co7 N34 O34'
_chemical_formula_weight 2121.88
_chemical_name_systematic
;
 ?
;
_space_group_crystal_system triclinic
_space_group_IT_number 2
_space_group_name_Hall '-P 1'
_space_group_name_H-M_alt 'P -1'
_symmetry_space_group_name_Hall '-P 1'
_symmetry_space_group_name_H-M 'P -1'
_atom_sites_solution_hydrogens mixed
_audit_creation_method SHELXL-2014
_audit_update_record
;
2016-10-24 deposited with the CCDC.
2016-11-04 downloaded from the CCDC.
;
_cell_angle_alpha 88.608(4)
_cell_angle_beta 88.273(4)
_cell_angle_gamma 86.682(4)
_cell_formula_units_Z 1
_cell_length_a 8.7097(9)
_cell_length_b 14.2144(15)
_cell_length_c 15.7201(16)
_cell_measurement_reflns_used 2673
_cell_measurement_temperature 296(2)
_cell_measurement_theta_max 22.63
_cell_measurement_theta_min 2.34
_cell_volume 1941.6(3)
_computing_cell_refinement 'Bruker SMART'
_computing_data_collection 'Bruker SMART'
_computing_data_reduction 'Bruker SAINT'
_computing_molecular_graphics 'Bruker SHELXTL'
_computing_publication_material 'Bruker SHELXTL'
_computing_structure_refinement 'SHELXL-2014 (Sheldrick, 2014)'
_computing_structure_solution 'Bruker SHELXTL'
_diffrn_ambient_temperature 296(2)
_diffrn_measured_fraction_theta_full 0.992
_diffrn_measured_fraction_theta_max 0.979
_diffrn_measurement_device_type 'CCD area detector'
_diffrn_measurement_method 'phi and omega scans'
_diffrn_radiation_type MoK\a
_diffrn_radiation_wavelength 0.71073
_diffrn_reflns_av_R_equivalents 0.0800
_diffrn_reflns_av_unetI/netI 0.0952
_diffrn_reflns_Laue_measured_fraction_full 0.992
_diffrn_reflns_Laue_measured_fraction_max 0.979
_diffrn_reflns_limit_h_max 10
_diffrn_reflns_limit_h_min -10
_diffrn_reflns_limit_k_max 17
_diffrn_reflns_limit_k_min -17
_diffrn_reflns_limit_l_max 19
_diffrn_reflns_limit_l_min -19
_diffrn_reflns_number 25217
_diffrn_reflns_point_group_measured_fraction_full 0.992
_diffrn_reflns_point_group_measured_fraction_max 0.979
_diffrn_reflns_theta_full 25.242
_diffrn_reflns_theta_max 26.505
_diffrn_reflns_theta_min 1.296
_exptl_absorpt_coefficient_mu 1.570
_exptl_absorpt_correction_T_max 0.7457
_exptl_absorpt_correction_T_min 0.6771
_exptl_absorpt_correction_type multi-scan
_exptl_absorpt_process_details SADABS
_exptl_crystal_colour red
_exptl_crystal_density_diffrn 1.815
_exptl_crystal_description cubic
_exptl_crystal_F_000 1075
_exptl_crystal_size_max 0.40
_exptl_crystal_size_mid 0.35
_exptl_crystal_size_min 0.32
_refine_diff_density_max 1.096
_refine_diff_density_min -0.639
_refine_diff_density_rms 0.130
_refine_ls_extinction_method none
_refine_ls_goodness_of_fit_ref 1.004
_refine_ls_hydrogen_treatment mixed
_refine_ls_matrix_type full
_refine_ls_number_parameters 622
_refine_ls_number_reflns 7883
_refine_ls_number_restraints 21
_refine_ls_restrained_S_all 1.003
_refine_ls_R_factor_all 0.1117
_refine_ls_R_factor_gt 0.0646
_refine_ls_shift/su_max 0.000
_refine_ls_shift/su_mean 0.000
_refine_ls_structure_factor_coef Fsqd
_refine_ls_weighting_details 'w=1/[\s^2^(Fo^2^)+(0.0753P)^2^+9.3350P] where P=(Fo^2^+2Fc^2^)/3'
_refine_ls_weighting_scheme calc
_refine_ls_wR_factor_gt 0.1549
_refine_ls_wR_factor_ref 0.1832
_reflns_Friedel_coverage 0.000
_reflns_number_gt 5041
_reflns_number_total 7883
_reflns_threshold_expression 'I > 2\s(I)'
_cod_data_source_file c6dt03637f2.cif
_cod_data_source_block 1
_cod_depositor_comments 'Adding full bibliography for 7041088.cif.'
_cod_database_code 7041088
_shelx_space_group_comment
;
The symmetry employed for this shelxl refinement is uniquely defined
by the following loop, which should always be used as a source of
symmetry information in preference to the above space-group names.
They are only intended as comments.
;
_shelxl_version_number 2014-3

loop_
_space_group_symop_operation_xyz
'x, y, z'
'-x, -y, -z'

loop_
_atom_site_label
_atom_site_type_symbol
_atom_site_fract_x
_atom_site_fract_y
_atom_site_fract_z
_atom_site_U_iso_or_equiv
_atom_site_adp_type
_atom_site_occupancy
_atom_site_site_symmetry_order
_atom_site_calc_flag
_atom_site_refinement_flags_posn
_atom_site_refinement_flags_adp
_atom_site_refinement_flags_occupancy
_atom_site_disorder_assembly
_atom_site_disorder_group
Co1 Co 0.44483(11) 0.22827(6) 1.28653(6) 0.0223(2) Uani 1 1 d . . . . .
Co2 Co 0.28372(10) 0.05435(6) 1.37222(5) 0.0195(2) Uani 1 1 d . . . . .
Co3 Co 0.59729(10) 0.09743(6) 1.48137(5) 0.0188(2) Uani 1 1 d . . . . .
C1 C 0.3276(8) 0.0798(5) 1.1799(4) 0.0237(14) Uani 1 1 d . . . . .
C2 C 0.3589(9) -0.2053(5) 0.9981(4) 0.0300(16) Uani 1 1 d . . . . .
C3 C -0.3486(12) 0.5019(5) 0.2808(5) 0.050(2) Uani 1 1 d . . . . .
C4 C -0.4813(7) 0.6934(4) 0.5408(4) 0.0223(14) Uani 1 1 d . . . . .
C5 C -0.4041(8) 0.5980(4) 0.4110(4) 0.0244(15) Uani 1 1 d . . . . .
H5A H -0.4573 0.6424 0.3769 0.029 Uiso 1 1 calc R U . . .
C6 C -0.3997(7) 0.6116(4) 0.4975(4) 0.0214(14) Uani 1 1 d . . . . .
C7 C -0.3193(7) 0.5452(4) 0.5479(4) 0.0228(14) Uani 1 1 d . . . . .
H7A H -0.3185 0.5516 0.6066 0.027 Uiso 1 1 calc R U . . .
C8 C -0.2404(7) 0.4694(4) 0.5096(4) 0.0213(14) Uani 1 1 d . . . . .
C9 C -0.2445(7) 0.4549(4) 0.4237(4) 0.0225(14) Uani 1 1 d . . . . .
H9A H -0.1911 0.4033 0.3992 0.027 Uiso 1 1 calc R U . . .
C10 C -0.3311(8) 0.5197(4) 0.3741(4) 0.0252(15) Uani 1 1 d . . . . .
C11 C -0.0820(8) 0.4387(5) 0.6318(5) 0.0294(16) Uani 1 1 d . . . . .
H11A H -0.0777 0.5035 0.6365 0.035 Uiso 1 1 calc R U . . .
C12 C -0.0125(8) 0.3784(5) 0.6922(5) 0.0299(16) Uani 1 1 d . . . . .
H12A H 0.0385 0.4027 0.7372 0.036 Uiso 1 1 calc R U . . .
C13 C -0.0200(8) 0.2815(5) 0.6848(4) 0.0256(15) Uani 1 1 d . . . . .
C14 C -0.0928(7) 0.2474(4) 0.6155(4) 0.0237(14) Uani 1 1 d . . . . .
H14A H -0.0960 0.1828 0.6082 0.028 Uiso 1 1 calc R U . . .
C15 C -0.1598(8) 0.3095(4) 0.5578(4) 0.0239(14) Uani 1 1 d . . . . .
H15A H -0.2092 0.2865 0.5116 0.029 Uiso 1 1 calc R U . . .
C16 C 0.0454(7) 0.2188(4) 0.7516(4) 0.0206(13) Uani 1 1 d . . . . .
C17 C 0.1803(8) 0.2403(5) 0.7912(4) 0.0274(15) Uani 1 1 d . . . . .
H17A H 0.2311 0.2937 0.7741 0.033 Uiso 1 1 calc R U . . .
C18 C 0.2377(8) 0.1823(5) 0.8557(4) 0.0284(16) Uani 1 1 d . . . . .
H18A H 0.3277 0.1966 0.8818 0.034 Uiso 1 1 calc R U . . .
C19 C 0.0376(8) 0.0818(5) 0.8425(4) 0.0278(15) Uani 1 1 d . . . . .
H19A H -0.0108 0.0279 0.8606 0.033 Uiso 1 1 calc R U . . .
C20 C -0.0214(8) 0.1354(5) 0.7778(4) 0.0277(15) Uani 1 1 d . . . . .
H20A H -0.1072 0.1165 0.7504 0.033 Uiso 1 1 calc R U . . .
C21 C 0.2262(8) 0.0471(4) 0.9525(4) 0.0242(15) Uani 1 1 d . . . . .
C22 C 0.2535(8) 0.0924(4) 1.0267(4) 0.0249(15) Uani 1 1 d . . . . .
H22A H 0.2350 0.1572 1.0314 0.030 Uiso 1 1 calc R U . . .
C23 C 0.3100(8) 0.0367(4) 1.0941(4) 0.0233(14) Uani 1 1 d . . . . .
C24 C 0.3430(8) -0.0591(4) 1.0850(4) 0.0238(14) Uani 1 1 d . . . . .
H24A H 0.3822 -0.0950 1.1304 0.029 Uiso 1 1 calc R U . . .
C25 C 0.3177(8) -0.1022(5) 1.0080(4) 0.0258(15) Uani 1 1 d . . . . .
C26 C 0.2537(8) -0.0480(5) 0.9412(4) 0.0260(15) Uani 1 1 d . . . . .
H26A H 0.2303 -0.0755 0.8905 0.031 Uiso 1 1 calc R U . . .
N1 N 0.1651(6) 0.1053(4) 0.8813(3) 0.0236(12) Uani 1 1 d . . . . .
N2 N -0.1557(6) 0.4031(3) 0.5665(3) 0.0208(12) Uani 1 1 d . . . . .
N3 N 0.2373(7) 0.2010(4) 1.3538(4) 0.0325(14) Uani 1 1 d . . . . .
N4 N 0.1465(7) 0.2584(4) 1.3792(4) 0.0332(14) Uani 1 1 d . . . . .
N5 N 0.0618(9) 0.3172(5) 1.4029(7) 0.074(3) Uani 1 1 d . . . . .
N6 N 0.5290(6) 0.0982(4) 1.3515(3) 0.0213(12) Uani 1 1 d . . . . .
N7 N 0.6088(7) 0.0456(4) 1.3045(4) 0.0265(13) Uani 1 1 d . . . . .
N8 N 0.6812(9) -0.0016(5) 1.2612(5) 0.055(2) Uani 1 1 d . . . . .
N9 N 0.0504(7) 0.0332(4) 1.3978(4) 0.0370(15) Uani 1 1 d . . . . .
N10 N -0.0629(7) 0.0755(4) 1.4205(4) 0.0265(13) Uani 1 1 d . . . . .
N11 N -0.1749(7) 0.1200(4) 1.4422(4) 0.0318(14) Uani 1 1 d . . . . .
N12 N 0.3582(6) 0.0566(4) 1.5031(3) 0.0194(11) Uani 1 1 d . . . . .
N13 N 0.2831(7) 0.1096(4) 1.5510(4) 0.0278(13) Uani 1 1 d . . . . .
N14 N 0.2190(10) 0.1607(6) 1.5937(5) 0.065(2) Uani 1 1 d . . . . .
N15 N 0.6393(7) 0.0873(4) 1.6127(3) 0.0264(13) Uani 1 1 d . . . . .
N16 N 0.6045(7) 0.1432(4) 1.6663(4) 0.0264(13) Uani 1 1 d . . . . .
N17 N 0.5716(9) 0.1964(5) 1.7187(4) 0.0489(19) Uani 1 1 d . . . . .
O1 O 0.3907(6) 0.1569(3) 1.1805(3) 0.0305(11) Uani 1 1 d . . . . .
O2 O 0.2763(5) 0.0340(3) 1.2426(3) 0.0251(10) Uani 1 1 d . . . . .
O3 O 0.4582(7) -0.2413(3) 1.0468(3) 0.0451(15) Uani 1 1 d . . . . .
O4 O 0.2917(7) -0.2484(3) 0.9427(3) 0.0386(13) Uani 1 1 d . . . . .
O5 O -0.2552(7) 0.4476(5) 0.2432(4) 0.0642(19) Uani 1 1 d . . . . .
O6 O -0.4950(10) 0.5224(5) 0.2560(5) 0.0413(19) Uani 0.679(9) 1 d . . P A 1
O6' O -0.385(2) 0.5697(12) 0.2339(10) 0.0413(19) Uani 0.321(9) 1 d . . P A 2
O7 O -0.5252(5) 0.7635(3) 0.4960(3) 0.0268(11) Uani 1 1 d . . . . .
O8 O -0.5028(6) 0.6861(3) 0.6202(3) 0.0295(11) Uani 1 1 d . . . . .
O9 O 0.6623(6) 0.2488(4) 1.2295(3) 0.0353(12) Uani 1 1 d D . . . .
H9B H 0.652(10) 0.247(5) 1.1755(16) 0.053 Uiso 1 1 d D U . . .
H9C H 0.712(7) 0.3005(19) 1.235(5) 0.053 Uiso 1 1 d D U . . .
O10 O 0.3514(7) 0.3540(4) 1.2226(4) 0.0410(13) Uani 1 1 d D . . . .
H10B H 0.255(3) 0.360(5) 1.209(6) 0.061 Uiso 1 1 d D U . . .
H10C H 0.393(8) 0.407(3) 1.226(5) 0.061 Uiso 1 1 d D U . . .
Co4 Co 0.5000 0.5000 0.0000 0.0289(3) Uani 1 2 d S . P . .
O11 O 0.4103(8) 0.5773(4) 0.1038(4) 0.0534(16) Uani 1 1 d D . . . .
H11B H 0.455(11) 0.558(6) 0.151(4) 0.080 Uiso 1 1 d D U . . .
H11C H 0.413(12) 0.6387(16) 0.102(6) 0.080 Uiso 1 1 d D U . . .
O12 O 0.6815(8) 0.4390(4) 0.0698(4) 0.0537(17) Uani 1 1 d D . . . .
H12B H 0.656(7) 0.3796(12) 0.076(5) 0.081 Uiso 1 1 d D U . . .
H12C H 0.700(12) 0.452(6) 0.122(2) 0.081 Uiso 1 1 d D U . . .
O13 O 0.3728(8) 0.3826(4) 0.0389(4) 0.0517(15) Uani 1 1 d D . . . .
H13B H 0.416(10) 0.354(4) -0.004(2) 0.077 Uiso 1 1 d D U . . .
H13C H 0.388(10) 0.357(5) 0.0890(13) 0.077 Uiso 1 1 d D U . . .
O14 O -0.0696(17) 0.4356(11) 0.8951(9) 0.188(6) Uani 1 1 d . . . . .
O15 O -0.0324(9) 0.1526(6) 0.2180(6) 0.095(3) Uani 1 1 d . . . . .
O16 O 0.0286(16) 0.345(2) 1.1897(10) 0.086(8) Uani 0.66(5) 1 d D . P B 1
O17 O 0.013(4) 0.279(3) 0.036(2) 0.129(6) Uani 0.323(18) 1 d . . P C 1
O16' O 0.049(3) 0.412(4) 1.193(2) 0.088(14) Uani 0.34(5) 1 d . . P B 2
O17' O 0.0856(18) 0.3363(15) 0.0056(11) 0.129(6) Uani 0.677(18) 1 d . . P C 2

loop_
_atom_site_aniso_label
_atom_site_aniso_U_11
_atom_site_aniso_U_22
_atom_site_aniso_U_33
_atom_site_aniso_U_23
_atom_site_aniso_U_13
_atom_site_aniso_U_12
Co1 0.0289(5) 0.0209(4) 0.0168(5) -0.0001(3) -0.0012(4) 0.0009(4)
Co2 0.0210(5) 0.0209(4) 0.0161(5) 0.0007(3) -0.0023(4) 0.0032(3)
Co3 0.0208(5) 0.0192(4) 0.0159(5) -0.0002(3) -0.0023(4) 0.0032(3)
C1 0.027(4) 0.027(3) 0.016(3) -0.004(3) -0.003(3) 0.001(3)
C2 0.043(4) 0.025(3) 0.021(4) 0.001(3) -0.005(3) 0.009(3)
C3 0.099(8) 0.027(4) 0.023(4) -0.005(3) -0.019(5) 0.008(4)
C4 0.019(3) 0.022(3) 0.027(4) -0.005(3) -0.005(3) 0.000(3)
C5 0.028(4) 0.023(3) 0.022(4) 0.005(3) -0.006(3) 0.003(3)
C6 0.019(3) 0.019(3) 0.026(4) 0.002(3) -0.002(3) 0.003(3)
C7 0.026(4) 0.024(3) 0.019(3) 0.004(3) -0.007(3) 0.002(3)
C8 0.017(3) 0.023(3) 0.023(4) 0.006(3) -0.005(3) 0.006(3)
C9 0.023(3) 0.023(3) 0.021(4) -0.001(3) -0.001(3) 0.002(3)
C10 0.035(4) 0.020(3) 0.019(3) 0.007(3) -0.005(3) 0.003(3)
C11 0.031(4) 0.024(3) 0.033(4) -0.003(3) -0.007(3) 0.000(3)
C12 0.038(4) 0.026(3) 0.026(4) -0.002(3) -0.015(3) 0.004(3)
C13 0.022(4) 0.030(4) 0.024(4) 0.002(3) -0.002(3) 0.003(3)
C14 0.026(4) 0.018(3) 0.027(4) 0.000(3) -0.011(3) 0.004(3)
C15 0.028(4) 0.022(3) 0.021(4) -0.002(3) -0.004(3) 0.002(3)
C16 0.023(3) 0.022(3) 0.015(3) 0.001(3) -0.001(3) 0.006(3)
C17 0.033(4) 0.025(3) 0.025(4) 0.002(3) -0.009(3) 0.000(3)
C18 0.026(4) 0.032(4) 0.028(4) -0.004(3) -0.011(3) 0.001(3)
C19 0.029(4) 0.027(3) 0.027(4) 0.007(3) -0.001(3) -0.002(3)
C20 0.028(4) 0.030(4) 0.025(4) 0.002(3) -0.007(3) -0.001(3)
C21 0.031(4) 0.024(3) 0.017(3) 0.004(3) -0.008(3) 0.002(3)
C22 0.033(4) 0.020(3) 0.021(4) -0.004(3) -0.003(3) 0.005(3)
C23 0.027(4) 0.025(3) 0.017(3) -0.001(3) 0.001(3) 0.001(3)
C24 0.030(4) 0.024(3) 0.017(3) 0.006(3) -0.005(3) 0.006(3)
C25 0.033(4) 0.026(3) 0.018(3) -0.004(3) -0.003(3) 0.005(3)
C26 0.035(4) 0.027(3) 0.016(3) -0.003(3) -0.006(3) 0.006(3)
N1 0.030(3) 0.021(3) 0.019(3) 0.002(2) -0.004(2) 0.008(2)
N2 0.021(3) 0.020(3) 0.020(3) 0.003(2) -0.003(2) 0.001(2)
N3 0.030(3) 0.027(3) 0.038(4) 0.005(3) 0.005(3) 0.006(3)
N4 0.025(3) 0.026(3) 0.048(4) -0.001(3) 0.003(3) 0.004(3)
N5 0.048(5) 0.042(4) 0.129(8) -0.011(5) 0.029(5) 0.016(4)
N6 0.026(3) 0.019(3) 0.018(3) 0.000(2) -0.001(2) 0.008(2)
N7 0.032(3) 0.028(3) 0.019(3) 0.003(3) -0.005(3) 0.000(3)
N8 0.069(5) 0.053(4) 0.039(4) -0.015(4) 0.011(4) 0.026(4)
N9 0.023(3) 0.039(4) 0.048(4) -0.001(3) 0.007(3) 0.001(3)
N10 0.025(3) 0.033(3) 0.021(3) 0.006(2) -0.003(3) -0.004(3)
N11 0.027(3) 0.033(3) 0.036(4) -0.001(3) -0.001(3) -0.001(3)
N12 0.022(3) 0.021(3) 0.014(3) -0.002(2) 0.001(2) 0.002(2)
N13 0.027(3) 0.035(3) 0.020(3) -0.005(3) 0.000(3) 0.005(3)
N14 0.059(5) 0.081(6) 0.053(5) -0.026(5) 0.007(4) 0.028(5)
N15 0.040(4) 0.022(3) 0.018(3) -0.001(2) -0.009(3) 0.004(2)
N16 0.032(3) 0.027(3) 0.019(3) -0.001(3) -0.010(3) 0.002(2)
N17 0.068(5) 0.044(4) 0.034(4) -0.015(3) 0.000(4) 0.016(4)
O1 0.045(3) 0.028(2) 0.020(3) -0.001(2) -0.002(2) -0.011(2)
O2 0.039(3) 0.022(2) 0.014(2) -0.0004(18) -0.004(2) -0.002(2)
O3 0.060(4) 0.031(3) 0.044(3) -0.002(2) -0.025(3) 0.017(3)
O4 0.061(4) 0.027(3) 0.028(3) -0.004(2) -0.011(3) 0.003(2)
O5 0.052(4) 0.110(6) 0.031(3) -0.030(4) -0.001(3) 0.009(4)
O6 0.058(5) 0.043(4) 0.023(4) -0.001(3) -0.019(4) 0.009(3)
O6' 0.058(5) 0.043(4) 0.023(4) -0.001(3) -0.019(4) 0.009(3)
O7 0.036(3) 0.019(2) 0.025(3) -0.0034(19) -0.005(2) 0.012(2)
O8 0.045(3) 0.023(2) 0.019(3) -0.0034(19) 0.001(2) 0.001(2)
O9 0.038(3) 0.043(3) 0.026(3) -0.001(2) 0.008(2) -0.009(2)
O10 0.050(4) 0.030(3) 0.044(3) 0.008(2) -0.014(3) -0.006(2)
Co4 0.0452(9) 0.0223(6) 0.0185(7) 0.0005(5) -0.0043(6) 0.0060(6)
O11 0.085(5) 0.044(3) 0.030(3) -0.003(3) -0.005(3) 0.012(3)
O12 0.081(5) 0.043(3) 0.036(3) -0.005(3) -0.023(3) 0.018(3)
O13 0.066(4) 0.048(4) 0.040(4) 0.001(3) 0.000(3) 0.006(3)
O14 0.184(13) 0.210(15) 0.165(13) -0.023(11) 0.080(10) 0.001(11)
O15 0.078(6) 0.103(6) 0.103(7) -0.002(5) -0.032(5) 0.010(5)
O16 0.059(8) 0.095(19) 0.103(11) -0.002(9) 0.002(7) 0.006(9)
O17 0.067(10) 0.20(2) 0.117(12) 0.011(11) 0.007(8) 0.012(10)
O16' 0.066(16) 0.09(3) 0.11(2) -0.003(18) 0.003(14) -0.017(16)
O17' 0.067(10) 0.20(2) 0.117(12) 0.011(11) 0.007(8) 0.012(10)

loop_
_atom_type_symbol
_atom_type_description
_atom_type_scat_dispersion_real
_atom_type_scat_dispersion_imag
_atom_type_scat_source
C C 0.0033 0.0016 'International Tables Vol C Tables 4.2.6.8 and 6.1.1.4'
H H 0.0000 0.0000 'International Tables Vol C Tables 4.2.6.8 and 6.1.1.4'
N N 0.0061 0.0033 'International Tables Vol C Tables 4.2.6.8 and 6.1.1.4'
O O 0.0106 0.0060 'International Tables Vol C Tables 4.2.6.8 and 6.1.1.4'
Co Co 0.3494 0.9721 'International Tables Vol C Tables 4.2.6.8 and 6.1.1.4'

loop_
_geom_angle_atom_site_label_1
_geom_angle_atom_site_label_2
_geom_angle_atom_site_label_3
_geom_angle
_geom_angle_site_symmetry_1
_geom_angle_site_symmetry_3
O8 Co1 O1 172.04(19) 2_567 .
O8 Co1 O9 87.4(2) 2_567 .
O1 Co1 O9 88.5(2) . .
O8 Co1 N3 90.2(2) 2_567 .
O1 Co1 N3 94.4(2) . .
O9 Co1 N3 174.5(2) . .
O8 Co1 O10 86.5(2) 2_567 .
O1 Co1 O10 86.7(2) . .
O9 Co1 O10 90.3(2) . .
N3 Co1 O10 94.6(2) . .
O8 Co1 N6 94.81(19) 2_567 .
O1 Co1 N6 92.16(19) . .
O9 Co1 N6 92.1(2) . .
N3 Co1 N6 83.1(2) . .
O10 Co1 N6 177.3(2) . .
O2 Co2 N15 88.5(2) . 2_658
O2 Co2 N9 95.7(2) . .
N15 Co2 N9 96.1(2) 2_658 .
O2 Co2 N3 90.8(2) . .
N15 Co2 N3 172.3(2) 2_658 .
N9 Co2 N3 91.6(2) . .
O2 Co2 N12 163.3(2) . .
N15 Co2 N12 80.8(2) 2_658 .
N9 Co2 N12 98.2(2) . .
N3 Co2 N12 98.0(2) . .
O2 Co2 N6 88.22(19) . .
N15 Co2 N6 91.2(2) 2_658 .
N9 Co2 N6 171.9(2) . .
N3 Co2 N6 81.2(2) . .
N12 Co2 N6 79.26(19) . .
O7 Co3 N11 98.1(2) 2_567 1_655
O7 Co3 N15 85.68(19) 2_567 .
N11 Co3 N15 96.0(2) 1_655 .
O7 Co3 N6 96.02(19) 2_567 .
N11 Co3 N6 90.7(2) 1_655 .
N15 Co3 N6 172.7(2) . .
O7 Co3 N12 89.42(19) 2_567 .
N11 Co3 N12 169.7(2) 1_655 .
N15 Co3 N12 91.6(2) . .
N6 Co3 N12 81.4(2) . .
O7 Co3 N12 162.24(19) 2_567 2_658
N11 Co3 N12 93.5(2) 1_655 2_658
N15 Co3 N12 79.7(2) . 2_658
N6 Co3 N12 97.26(19) . 2_658
N12 Co3 N12 81.0(2) . 2_658
O2 C1 O1 127.4(6) . .
O2 C1 C23 115.7(6) . .
O1 C1 C23 116.9(6) . .
O3 C2 O4 125.4(6) . .
O3 C2 C25 116.4(6) . .
O4 C2 C25 118.1(6) . .
O6' C3 O5 109.9(11) . .
O5 C3 O6 124.3(8) . .
O6' C3 C10 118.0(10) . .
O5 C3 C10 119.9(8) . .
O6 C3 C10 111.7(8) . .
O7 C4 O8 124.7(6) . .
O7 C4 C6 118.2(6) . .
O8 C4 C6 117.1(6) . .
C6 C5 C10 121.2(6) . .
C5 C6 C7 119.0(6) . .
C5 C6 C4 123.3(6) . .
C7 C6 C4 117.7(6) . .
C8 C7 C6 119.2(6) . .
C9 C8 C7 122.3(6) . .
C9 C8 N2 121.4(6) . .
C7 C8 N2 116.2(6) . .
C8 C9 C10 118.1(6) . .
C5 C10 C9 120.1(6) . .
C5 C10 C3 120.3(6) . .
C9 C10 C3 119.5(6) . .
N2 C11 C12 120.1(6) . .
C11 C12 C13 119.4(6) . .
C14 C13 C12 118.9(6) . .
C14 C13 C16 122.2(6) . .
C12 C13 C16 119.0(6) . .
C15 C14 C13 119.6(6) . .
N2 C15 C14 121.3(6) . .
C20 C16 C17 117.1(6) . .
C20 C16 C13 122.4(6) . .
C17 C16 C13 120.5(6) . .
C18 C17 C16 119.8(6) . .
N1 C18 C17 120.7(6) . .
N1 C19 C20 121.0(6) . .
C19 C20 C16 120.7(6) . .
C26 C21 C22 124.2(6) . .
C26 C21 N1 118.6(6) . .
C22 C21 N1 117.2(6) . .
C21 C22 C23 116.9(6) . .
C24 C23 C22 120.9(6) . .
C24 C23 C1 119.2(6) . .
C22 C23 C1 119.8(6) . .
C23 C24 C25 120.5(6) . .
C26 C25 C24 119.1(6) . .
C26 C25 C2 120.9(6) . .
C24 C25 C2 119.9(6) . .
C21 C26 C25 118.2(6) . .
C18 N1 C19 120.5(5) . .
C18 N1 C21 119.2(5) . .
C19 N1 C21 120.3(5) . .
C15 N2 C11 120.6(5) . .
C15 N2 C8 121.2(5) . .
C11 N2 C8 118.0(5) . .
N4 N3 Co2 136.8(5) . .
N4 N3 Co1 125.5(5) . .
Co2 N3 Co1 96.8(2) . .
N5 N4 N3 177.2(8) . .
N7 N6 Co3 115.1(4) . .
N7 N6 Co1 112.8(4) . .
Co3 N6 Co1 121.5(2) . .
N7 N6 Co2 113.8(4) . .
Co3 N6 Co2 99.2(2) . .
Co1 N6 Co2 90.37(19) . .
N8 N7 N6 179.4(7) . .
N10 N9 Co2 139.8(5) . .
N9 N10 N11 178.2(7) . .
N10 N11 Co3 138.6(5) . 1_455
N13 N12 Co2 116.5(4) . .
N13 N12 Co3 112.9(4) . .
Co2 N12 Co3 100.1(2) . .
N13 N12 Co3 127.5(4) . 2_658
Co2 N12 Co3 96.3(2) . 2_658
Co3 N12 Co3 99.0(2) . 2_658
N14 N13 N12 177.1(8) . .
N16 N15 Co2 128.6(4) . 2_658
N16 N15 Co3 128.4(4) . .
Co2 N15 Co3 102.0(2) 2_658 .
N17 N16 N15 179.2(7) . .
C1 O1 Co1 126.2(4) . .
C1 O2 Co2 131.9(4) . .
C4 O7 Co3 135.7(4) . 2_567
C4 O8 Co1 130.0(4) . 2_567
O12 Co4 O12 180.0 2_665 .
O12 Co4 O11 92.8(2) 2_665 2_665
O12 Co4 O11 87.2(2) . 2_665
O12 Co4 O11 87.2(2) 2_665 .
O12 Co4 O11 92.8(2) . .
O11 Co4 O11 180.0 2_665 .
O12 Co4 O13 92.6(2) 2_665 .
O12 Co4 O13 87.4(2) . .
O11 Co4 O13 88.9(2) 2_665 .
O11 Co4 O13 91.1(2) . .
O12 Co4 O13 87.4(2) 2_665 2_665
O12 Co4 O13 92.6(2) . 2_665
O11 Co4 O13 91.1(2) 2_665 2_665
O11 Co4 O13 88.9(2) . 2_665
O13 Co4 O13 180.0(3) . 2_665

loop_
_geom_bond_atom_site_label_1
_geom_bond_atom_site_label_2
_geom_bond_distance
_geom_bond_site_symmetry_2
Co1 O8 2.023(5) 2_567
Co1 O1 2.053(5) .
Co1 O9 2.104(5) .
Co1 N3 2.117(6) .
Co1 O10 2.159(5) .
Co1 N6 2.190(5) .
Co2 O2 2.068(4) .
Co2 N15 2.095(5) 2_658
Co2 N9 2.097(6) .
Co2 N3 2.115(6) .
Co2 N12 2.177(5) .
Co2 N6 2.272(6) .
Co3 O7 2.075(4) 2_567
Co3 N11 2.100(6) 1_655
Co3 N15 2.108(5) .
Co3 N6 2.142(5) .
Co3 N12 2.209(5) .
Co3 N12 2.210(5) 2_658
C1 O2 1.254(8) .
C1 O1 1.256(8) .
C1 C23 1.510(9) .
C2 O3 1.251(8) .
C2 O4 1.255(8) .
C2 C25 1.500(9) .
C3 O6' 1.231(17) .
C3 O5 1.236(10) .
C3 O6 1.358(12) .
C3 C10 1.509(10) .
C4 O7 1.255(8) .
C4 O8 1.258(8) .
C4 C6 1.495(9) .
C5 C6 1.379(9) .
C5 C10 1.381(9) .
C6 C7 1.390(8) .
C7 C8 1.384(9) .
C8 C9 1.374(9) .
C8 N2 1.466(8) .
C9 C10 1.394(9) .
C11 N2 1.351(8) .
C11 C12 1.392(9) .
C12 C13 1.390(9) .
C13 C14 1.388(9) .
C13 C16 1.468(9) .
C14 C15 1.370(9) .
C15 N2 1.343(8) .
C16 C20 1.398(9) .
C16 C17 1.399(9) .
C17 C18 1.380(9) .
C18 N1 1.342(8) .
C19 N1 1.345(8) .
C19 C20 1.352(9) .
C21 C26 1.373(9) .
C21 C22 1.379(9) .
C21 N1 1.470(8) .
C22 C23 1.392(9) .
C23 C24 1.385(9) .
C24 C25 1.398(9) .
C25 C26 1.398(9) .
N3 N4 1.172(8) .
N4 N5 1.144(9) .
N6 N7 1.234(8) .
N7 N8 1.122(8) .
N9 N10 1.176(8) .
N10 N11 1.178(8) .
N11 Co3 2.100(6) 1_455
N12 N13 1.227(8) .
N12 Co3 2.210(5) 2_658
N13 N14 1.115(9) .
N15 N16 1.193(8) .
N15 Co2 2.095(5) 2_658
N16 N17 1.150(8) .
O7 Co3 2.075(4) 2_567
O8 Co1 2.023(5) 2_567
Co4 O12 2.086(6) 2_665
Co4 O12 2.086(6) .
Co4 O11 2.096(6) 2_665
Co4 O11 2.096(6) .
Co4 O13 2.124(6) .
Co4 O13 2.124(6) 2_665

loop_
_geom_hbond_atom_site_label_D
_geom_hbond_atom_site_label_H
_geom_hbond_atom_site_label_A
_geom_hbond_distance_DH
_geom_hbond_distance_HA
_geom_hbond_distance_DA
_geom_hbond_angle_DHA
_geom_hbond_site_symmetry_A
O9 H9B O4 0.86(2) 1.91(4) 2.726(7) 159(8) 2_657
O9 H9C O5 0.883(18) 2.133(18) 2.970(9) 158(5) 1_656
O10 H10B O16 0.870(18) 2.026(17) 2.883(16) 168(7) .
O10 H10B O16' 0.870(18) 1.92(5) 2.76(3) 162(7) .
O10 H10C O6 0.864(16) 2.022(16) 2.876(9) 169(7) 1_656
O11 H11B O6 0.87(2) 1.78(3) 2.639(9) 167(10) 1_655
O11 H11B O6' 0.87(2) 1.96(5) 2.749(17) 151(9) 1_655
O11 H11C O3 0.87(2) 1.95(5) 2.760(8) 153(9) 1_564
O12 H12B O4 0.89(2) 1.92(2) 2.717(8) 148(5) 2_656
O12 H12C O5 0.87(2) 1.95(3) 2.804(8) 166(8) 1_655
O13 H13B O3 0.864(17) 2.001(19) 2.772(8) 148(4) 2_656
O13 H13C O10 0.868(19) 2.114(18) 2.908(8) 152(5) 1_554
